data_1503847
loop_
_publ_author_name
'Ueki, Hisanori'
'Soloshonok, Vadim A.'

_publ_section_title
;
 New sterically driven mode for generation of helical chirality.
;
_journal_issue 8
_journal_name_full 'Organic letters'
_journal_page_first 1797
_journal_page_last 1800
_journal_paper_doi 10.1021/ol900357d
_journal_volume 11
_journal_year 2009
_chemical_absolute_configuration syn
_chemical_formula_moiety 'C13 H13 F6 N O'
_chemical_formula_sum 'C13 H13 F6 N O'
_chemical_formula_weight 313.24
_chemical_name_systematic
; 
 ? 
;
_space_group_IT_number 92
_symmetry_cell_setting tetragonal
_symmetry_space_group_name_Hall 'P 4abw 2nw'
_symmetry_space_group_name_H-M 'P 41 21 2'
_atom_sites_solution_hydrogens geom
_atom_sites_solution_primary direct
_atom_sites_solution_secondary difmap
_audit_creation_method SHELXL-97
_cell_angle_alpha 90.00
_cell_angle_beta 90.00
_cell_angle_gamma 90.00
_cell_formula_units_Z 8
_cell_length_a 11.865(2)
_cell_length_b 11.865(2)
_cell_length_c 19.328(4)
_cell_measurement_reflns_used 6506
_cell_measurement_temperature 100(2)
_cell_measurement_theta_max 27.84
_cell_measurement_theta_min 2.65
_cell_volume 2721.0(9)
_computing_cell_refinement 'Bruker SMART'
_computing_data_collection 'Bruker SMART'
_computing_data_reduction 'Bruker SAINT'
_computing_molecular_graphics 'SHELXTL (Sheldrick, 2000)'
_computing_publication_material 'SHELXTL (Sheldrick, 2000)'
_computing_structure_refinement 'SHELXTL (Sheldrick, 2000)'
_computing_structure_solution 'SHELXTL (Sheldrick, 2000)'
_diffrn_ambient_temperature 100(2)
_diffrn_measured_fraction_theta_full 1.000
_diffrn_measured_fraction_theta_max 1.000
_diffrn_measurement_device_type 'Bruker APEX'
_diffrn_measurement_method '\w scans'
_diffrn_radiation_monochromator graphite
_diffrn_radiation_source 'fine-focus sealed tube'
_diffrn_radiation_type MoK\a
_diffrn_radiation_wavelength 0.71073
_diffrn_reflns_av_R_equivalents 0.0313
_diffrn_reflns_av_sigmaI/netI 0.0176
_diffrn_reflns_limit_h_max 14
_diffrn_reflns_limit_h_min -14
_diffrn_reflns_limit_k_max 14
_diffrn_reflns_limit_k_min -14
_diffrn_reflns_limit_l_max 23
_diffrn_reflns_limit_l_min -23
_diffrn_reflns_number 21550
_diffrn_reflns_theta_full 25.99
_diffrn_reflns_theta_max 25.99
_diffrn_reflns_theta_min 2.01
_diffrn_standards_number 0
_exptl_absorpt_coefficient_mu 0.153
_exptl_absorpt_correction_T_max 0.9804
_exptl_absorpt_correction_T_min 0.9557
_exptl_absorpt_correction_type multi-scan
_exptl_absorpt_process_details 'SADABS (Sheldrick 2002)'
_exptl_crystal_colour colorless
_exptl_crystal_density_diffrn 1.529
_exptl_crystal_density_method 'not measured'
_exptl_crystal_description prizm
_exptl_crystal_F_000 1280
_exptl_crystal_size_max 0.30
_exptl_crystal_size_mid 0.17
_exptl_crystal_size_min 0.13
_refine_diff_density_max 0.239
_refine_diff_density_min -0.154
_refine_diff_density_rms 0.037
_refine_ls_abs_structure_details 'Flack H D (1983), Acta Cryst. A39, 876-881'
_refine_ls_abs_structure_Flack 0.0(5)
_refine_ls_extinction_method SHELXL
_refine_ls_goodness_of_fit_ref 1.011
_refine_ls_hydrogen_treatment mixed
_refine_ls_matrix_type full
_refine_ls_number_parameters 195
_refine_ls_number_reflns 2673
_refine_ls_number_restraints 0
_refine_ls_restrained_S_all 1.011
_refine_ls_R_factor_all 0.0297
_refine_ls_R_factor_gt 0.0282
_refine_ls_shift/su_max 0.001
_refine_ls_shift/su_mean 0.000
_refine_ls_structure_factor_coef Fsqd
_refine_ls_weighting_details 'calc w=1/[\s^2^(Fo^2^)+(0.0490P)^2^+0.4487P] where P=(Fo^2^+2Fc^2^)/3'
_refine_ls_weighting_scheme calc
_refine_ls_wR_factor_gt 0.0727
_refine_ls_wR_factor_ref 0.0740
_reflns_number_gt 2579
_reflns_number_total 2673
_reflns_threshold_expression I>2\s(I)
_cod_data_source_file ol900357d_si_001.cif
_cod_data_source_block 06113
_cod_depositor_comments
;
The following automatic conversions were performed:

'_symmetry_cell_setting' value 'Tetragonal' changed to 'tetragonal'
according to /home/saulius/struct/CIF-dictionaries/cif_core.dic
dictionary named 'cif_core.dic' version 2.4.2 from 2011-04-26.

Automatic conversion script
Id: cif_fix_values 1715 2011-07-08 13:25:40Z adriana 
;
_cod_database_code 1503847

loop_
_symmetry_equiv_pos_as_xyz
'x, y, z'
'-x, -y, z+1/2'
'-y+1/2, x+1/2, z+1/4'
'y+1/2, -x+1/2, z+3/4'
'-x+1/2, y+1/2, -z+1/4'
'x+1/2, -y+1/2, -z+3/4'
'y, x, -z'
'-y, -x, -z+1/2'

loop_
_atom_site_label
_atom_site_type_symbol
_atom_site_fract_x
_atom_site_fract_y
_atom_site_fract_z
_atom_site_U_iso_or_equiv
_atom_site_adp_type
_atom_site_occupancy
_atom_site_symmetry_multiplicity
_atom_site_calc_flag
_atom_site_refinement_flags
F1 F 0.73882(8) 0.42495(8) 0.88476(5) 0.0296(2) Uani 1 1 d .
F2 F 0.78681(8) 0.28251(8) 0.82230(4) 0.0244(2) Uani 1 1 d .
F3 F 0.69871(8) 0.25641(9) 0.91732(5) 0.0295(2) Uani 1 1 d .
F4 F 0.97345(8) 0.16927(8) 0.86117(5) 0.0279(2) Uani 1 1 d .
F5 F 0.86852(9) 0.11747(8) 0.94573(5) 0.0319(2) Uani 1 1 d .
F6 F 1.03139(9) 0.19043(9) 0.96548(5) 0.0365(3) Uani 1 1 d .
O1 O 0.96431(9) 0.42326(9) 0.83267(5) 0.0220(2) Uani 1 1 d .
N1 N 1.05666(11) 0.43810(10) 0.93330(6) 0.0180(3) Uani 1 1 d .
H1NA H 1.0605(15) 0.4266(15) 0.9744(10) 0.022 Uiso 1 1 d .
C1 C 0.86205(14) 0.34450(15) 1.00452(8) 0.0279(4) Uani 1 1 d .
H1A H 0.9313 0.3411 1.0321 0.042 Uiso 1 1 calc R
H1B H 0.8075 0.2899 1.0226 0.042 Uiso 1 1 calc R
H1C H 0.8301 0.4205 1.0072 0.042 Uiso 1 1 calc R
C2 C 0.88916(12) 0.31610(13) 0.92860(7) 0.0184(3) Uani 1 1 d .
C3 C 0.77827(12) 0.31952(13) 0.88708(8) 0.0202(3) Uani 1 1 d .
C4 C 0.94080(13) 0.19733(13) 0.92496(8) 0.0224(3) Uani 1 1 d .
C5 C 0.97381(12) 0.39919(12) 0.89390(7) 0.0163(3) Uani 1 1 d .
C6 C 1.14293(13) 0.51204(13) 0.90336(7) 0.0177(3) Uani 1 1 d .
H6 H 1.1637 0.4817 0.8568 0.021 Uiso 1 1 calc R
C7 C 1.24797(13) 0.50912(13) 0.94905(7) 0.0218(3) Uani 1 1 d .
H7A H 1.2753 0.4314 0.9527 0.033 Uiso 1 1 calc R
H7B H 1.2292 0.5376 0.9952 0.033 Uiso 1 1 calc R
H7C H 1.3068 0.5565 0.9285 0.033 Uiso 1 1 calc R
C8 C 1.10153(13) 0.63247(13) 0.89412(7) 0.0188(3) Uani 1 1 d .
C9 C 1.01367(15) 0.67731(15) 0.93230(9) 0.0278(4) Uani 1 1 d .
H9 H 0.9730 0.6308 0.9636 0.033 Uiso 1 1 calc R
C10 C 0.98474(16) 0.79001(16) 0.92501(10) 0.0379(4) Uani 1 1 d .
H10 H 0.9239 0.8197 0.9512 0.045 Uiso 1 1 calc R
C11 C 1.04275(17) 0.85954(15) 0.88033(10) 0.0369(4) Uani 1 1 d .
H11 H 1.0225 0.9367 0.8760 0.044 Uiso 1 1 calc R
C12 C 1.13008(19) 0.81595(16) 0.84220(9) 0.0372(4) Uani 1 1 d .
H12 H 1.1709 0.8632 0.8114 0.045 Uiso 1 1 calc R
C13 C 1.15917(15) 0.70232(14) 0.84844(8) 0.0276(4) Uani 1 1 d .
H13 H 1.2188 0.6725 0.8212 0.033 Uiso 1 1 calc R

loop_
_atom_site_aniso_label
_atom_site_aniso_U_11
_atom_site_aniso_U_22
_atom_site_aniso_U_33
_atom_site_aniso_U_23
_atom_site_aniso_U_13
_atom_site_aniso_U_12
F1 0.0250(5) 0.0255(5) 0.0382(5) -0.0006(4) -0.0014(4) 0.0076(4)
F2 0.0232(5) 0.0287(5) 0.0212(4) -0.0023(4) -0.0066(4) -0.0028(4)
F3 0.0165(5) 0.0375(6) 0.0346(5) 0.0045(4) 0.0007(4) -0.0062(4)
F4 0.0279(5) 0.0201(5) 0.0357(5) 0.0018(4) 0.0076(4) 0.0034(4)
F5 0.0293(5) 0.0229(5) 0.0435(6) 0.0123(4) 0.0039(4) -0.0074(4)
F6 0.0282(5) 0.0350(6) 0.0465(6) 0.0166(5) -0.0149(5) 0.0005(5)
O1 0.0266(6) 0.0236(6) 0.0158(5) 0.0021(4) -0.0032(4) -0.0049(5)
N1 0.0222(7) 0.0202(6) 0.0117(5) 0.0005(5) -0.0009(5) -0.0033(5)
C1 0.0283(8) 0.0376(9) 0.0177(7) 0.0001(6) 0.0033(6) -0.0097(7)
C2 0.0180(7) 0.0209(7) 0.0163(6) 0.0013(6) -0.0015(6) -0.0033(6)
C3 0.0170(7) 0.0212(7) 0.0225(7) 0.0013(6) -0.0015(6) 0.0000(6)
C4 0.0177(7) 0.0234(8) 0.0260(7) 0.0075(6) -0.0012(6) -0.0025(6)
C5 0.0194(7) 0.0152(7) 0.0144(6) -0.0003(5) 0.0001(6) -0.0001(6)
C6 0.0190(7) 0.0191(7) 0.0151(6) -0.0015(5) 0.0015(5) -0.0018(6)
C7 0.0197(8) 0.0212(8) 0.0245(7) 0.0003(6) -0.0007(6) -0.0004(6)
C8 0.0187(7) 0.0208(7) 0.0168(6) -0.0030(6) -0.0050(6) -0.0017(6)
C9 0.0244(8) 0.0264(8) 0.0326(8) -0.0049(7) 0.0021(7) 0.0005(7)
C10 0.0297(9) 0.0314(10) 0.0525(11) -0.0130(9) -0.0045(8) 0.0087(8)
C11 0.0457(11) 0.0198(8) 0.0451(10) -0.0030(7) -0.0197(9) 0.0039(8)
C12 0.0555(12) 0.0249(9) 0.0314(9) 0.0059(7) -0.0068(8) -0.0106(9)
C13 0.0332(9) 0.0237(8) 0.0259(8) -0.0002(6) 0.0021(7) -0.0053(7)

loop_
_atom_type_symbol
_atom_type_description
_atom_type_scat_dispersion_real
_atom_type_scat_dispersion_imag
_atom_type_scat_source
C C 0.0033 0.0016 'International Tables Vol C Tables 4.2.6.8 and 6.1.1.4'
H H 0.0000 0.0000 'International Tables Vol C Tables 4.2.6.8 and 6.1.1.4'
N N 0.0061 0.0033 'International Tables Vol C Tables 4.2.6.8 and 6.1.1.4'
O O 0.0106 0.0060 'International Tables Vol C Tables 4.2.6.8 and 6.1.1.4'
F F 0.0171 0.0103 'International Tables Vol C Tables 4.2.6.8 and 6.1.1.4'

loop_
_geom_angle_atom_site_label_1
_geom_angle_atom_site_label_2
_geom_angle_atom_site_label_3
_geom_angle
C5 N1 C6 119.92(12)
C5 N1 H1NA 123.2(13)
C6 N1 H1NA 116.7(13)
C2 C1 H1A 109.5
C2 C1 H1B 109.5
H1A C1 H1B 109.5
C2 C1 H1C 109.5
H1A C1 H1C 109.5
H1B C1 H1C 109.5
C4 C2 C1 109.11(12)
C4 C2 C3 109.89(12)
C1 C2 C3 108.18(12)
C4 C2 C5 107.64(12)
C1 C2 C5 113.96(12)
C3 C2 C5 108.02(11)
F2 C3 F1 107.70(12)
F2 C3 F3 106.25(12)
F1 C3 F3 106.93(12)
F2 C3 C2 114.59(12)
F1 C3 C2 109.94(12)
F3 C3 C2 111.08(12)
F6 C4 F4 107.07(13)
F6 C4 F5 107.27(12)
F4 C4 F5 106.63(13)
F6 C4 C2 110.53(13)
F4 C4 C2 112.73(12)
F5 C4 C2 112.29(13)
O1 C5 N1 122.87(13)
O1 C5 C2 120.31(13)
N1 C5 C2 116.79(12)
N1 C6 C8 112.50(12)
N1 C6 C7 109.13(12)
C8 C6 C7 110.64(12)
N1 C6 H6 108.1
C8 C6 H6 108.1
C7 C6 H6 108.1
C6 C7 H7A 109.5
C6 C7 H7B 109.5
H7A C7 H7B 109.5
C6 C7 H7C 109.5
H7A C7 H7C 109.5
H7B C7 H7C 109.5
C9 C8 C13 118.68(15)
C9 C8 C6 122.80(14)
C13 C8 C6 118.39(14)
C8 C9 C10 120.18(17)
C8 C9 H9 119.9
C10 C9 H9 119.9
C11 C10 C9 121.12(17)
C11 C10 H10 119.4
C9 C10 H10 119.4
C12 C11 C10 119.19(16)
C12 C11 H11 120.4
C10 C11 H11 120.4
C11 C12 C13 120.25(17)
C11 C12 H12 119.9
C13 C12 H12 119.9
C8 C13 C12 120.56(17)
C8 C13 H13 119.7
C12 C13 H13 119.7

loop_
_geom_bond_atom_site_label_1
_geom_bond_atom_site_label_2
_geom_bond_distance
F1 C3 1.3364(19)
F2 C3 1.3308(18)
F3 C3 1.3391(17)
F4 C4 1.3345(19)
F5 C4 1.3396(19)
F6 C4 1.3325(18)
O1 C5 1.2227(17)
N1 C5 1.3263(19)
N1 C6 1.4670(19)
N1 H1NA 0.807(19)
C1 C2 1.540(2)
C1 H1A 0.9800
C1 H1B 0.9800
C1 H1C 0.9800
C2 C4 1.538(2)
C2 C3 1.542(2)
C2 C5 1.559(2)
C6 C8 1.522(2)
C6 C7 1.528(2)
C6 H6 1.0000
C7 H7A 0.9800
C7 H7B 0.9800
C7 H7C 0.9800
C8 C9 1.384(2)
C8 C13 1.391(2)
C9 C10 1.388(3)
C9 H9 0.9500
C10 C11 1.378(3)
C10 H10 0.9500
C11 C12 1.373(3)
C11 H11 0.9500
C12 C13 1.397(3)
C12 H12 0.9500
C13 H13 0.9500

loop_
_geom_hbond_atom_site_label_D
_geom_hbond_atom_site_label_H
_geom_hbond_atom_site_label_A
_geom_hbond_distance_DH
_geom_hbond_distance_HA
_geom_hbond_distance_DA
_geom_hbond_angle_DHA
_geom_hbond_site_symmetry_A
N1 H1NA O1 0.807(19) 2.149(19) 2.9135(17) 158.1(17) 3_645

loop_
_geom_torsion_atom_site_label_1
_geom_torsion_atom_site_label_2
_geom_torsion_atom_site_label_3
_geom_torsion_atom_site_label_4
_geom_torsion
C4 C2 C3 F2 -52.78(16)
C1 C2 C3 F2 -171.81(13)
C5 C2 C3 F2 64.39(16)
C4 C2 C3 F1 -174.21(12)
C1 C2 C3 F1 66.76(15)
C5 C2 C3 F1 -57.05(16)
C4 C2 C3 F3 67.64(16)
C1 C2 C3 F3 -51.39(17)
C5 C2 C3 F3 -175.20(12)
C1 C2 C4 F6 -56.13(16)
C3 C2 C4 F6 -174.60(12)
C5 C2 C4 F6 68.00(15)
C1 C2 C4 F4 -175.93(12)
C3 C2 C4 F4 65.61(15)
C5 C2 C4 F4 -51.79(15)
C1 C2 C4 F5 63.60(16)
C3 C2 C4 F5 -54.86(16)
C5 C2 C4 F5 -172.26(12)
C6 N1 C5 O1 -1.0(2)
C6 N1 C5 C2 176.86(13)
C4 C2 C5 O1 93.73(16)
C1 C2 C5 O1 -145.13(15)
C3 C2 C5 O1 -24.89(19)
C4 C2 C5 N1 -84.15(15)
C1 C2 C5 N1 37.00(19)
C3 C2 C5 N1 157.24(13)
C5 N1 C6 C8 77.69(16)
C5 N1 C6 C7 -159.12(13)
N1 C6 C8 C9 23.3(2)
C7 C6 C8 C9 -99.08(16)
N1 C6 C8 C13 -160.87(13)
C7 C6 C8 C13 76.78(16)
C13 C8 C9 C10 -0.3(2)
C6 C8 C9 C10 175.52(15)
C8 C9 C10 C11 -0.4(3)
C9 C10 C11 C12 0.4(3)
C10 C11 C12 C13 0.3(3)
C9 C8 C13 C12 1.1(2)
C6 C8 C13 C12 -174.92(15)
C11 C12 C13 C8 -1.1(3)
